data_7712072
loop_
_publ_author_name
'Sch\"uren, Andreas O.'
'Ridgway, Benjamin M.'
'Di Salvo, Florencia'
'Carella, Luca M.'
'Gramm, Verena K.'
'Metzger, Elisa'
'Doctorovich, Fabio'
'Rentschler, Eva'
'Sch\"unemann, Volker'
'Ruschewitz, Uwe'
'Klein, Axel'

_publ_section_title
;
 Structural insight into halide-coordinated [Fe4S4XnY4&#x2212;n]2&#x2212;
 clusters (X, Y = Cl, Br, I) by XRD and M\"ossbauer spectroscopy
;
_journal_issue 5
_journal_name_full 'Dalton Transactions'
_journal_page_first 1277
_journal_page_last 1290
_journal_paper_doi 10.1039/D2DT03203A
_journal_volume 52
_journal_year 2023
_chemical_formula_moiety 'Br2 Cl2 Fe4 S4, 2(C10 H16 N)'
_chemical_formula_sum 'C20 H32 Br2 Cl2 Fe4 N2 S4'
_chemical_formula_weight 882.83
_chemical_properties_physical Air-sensitive,Moisture-sensitive
_space_group_crystal_system monoclinic
_space_group_IT_number 9
_space_group_name_Hall 'C -2yc'
_space_group_name_H-M_alt 'C 1 c 1'
_atom_sites_solution_hydrogens geom
_atom_sites_solution_primary dual
_audit_creation_date 2022-09-14
_audit_creation_method
;
Olex2 1.5
(compiled 2022.04.07 svn.rca3783a0 for OlexSys, GUI svn.r6498)
;
_audit_update_record
;
2022-09-15 deposited with the CCDC.	2022-12-14 downloaded from the CCDC.
;
_cell_angle_alpha 90
_cell_angle_beta 94.8717(13)
_cell_angle_gamma 90
_cell_formula_units_Z 4
_cell_length_a 12.79122(18)
_cell_length_b 14.6187(2)
_cell_length_c 17.1838(2)
_cell_measurement_reflns_used 10081
_cell_measurement_temperature 173(2)
_cell_measurement_theta_max 4.2500
_cell_measurement_theta_min 28.5060
_cell_volume 3201.61(7)
_computing_cell_refinement
;
CrysAlisPro, Agilent Technologies,
Version 1.171.37.31 (release 14-01-2014 CrysAlis171 .NET)
(compiled Jan 14 2014,18:38:05)
;
_computing_data_collection
;
CrysAlisPro, Agilent Technologies,
Version 1.171.37.31 (release 14-01-2014 CrysAlis171 .NET)
(compiled Jan 14 2014,18:38:05)
;
_computing_data_reduction
;
CrysAlisPro, Agilent Technologies,
Version 1.171.37.31 (release 14-01-2014 CrysAlis171 .NET)
(compiled Jan 14 2014,18:38:05)
;
_computing_molecular_graphics 'Olex2 1.5 (Dolomanov et al., 2009)'
_computing_publication_material 'Olex2 1.5 (Dolomanov et al., 2009)'
_computing_structure_refinement 'SHELXL 2018/3 (Sheldrick, 2015)'
_computing_structure_solution 'SHELXT  (Sheldrick, 2015)'
_diffrn_ambient_temperature 173.15
_diffrn_detector_area_resol_mean 16.1158
_diffrn_detector_type Eos
_diffrn_measured_fraction_theta_full 0.997
_diffrn_measured_fraction_theta_max 0.910
_diffrn_measurement_device 'four-circle diffractometer'
_diffrn_measurement_device_type 'Xcalibur, Eos, Gemini'
_diffrn_measurement_method '\w scans'
_diffrn_radiation_type MoK\a
_diffrn_radiation_wavelength 0.71073
_diffrn_reflns_av_R_equivalents 0.0354
_diffrn_reflns_av_unetI/netI 0.0405
_diffrn_reflns_Laue_measured_fraction_full 0.997
_diffrn_reflns_Laue_measured_fraction_max 0.910
_diffrn_reflns_limit_h_max 17
_diffrn_reflns_limit_h_min -17
_diffrn_reflns_limit_k_max 20
_diffrn_reflns_limit_k_min -20
_diffrn_reflns_limit_l_max 23
_diffrn_reflns_limit_l_min -23
_diffrn_reflns_number 24700
_diffrn_reflns_point_group_measured_fraction_full 0.997
_diffrn_reflns_point_group_measured_fraction_max 0.864
_diffrn_reflns_theta_full 25.242
_diffrn_reflns_theta_max 29.510
_diffrn_reflns_theta_min 3.821
_exptl_absorpt_coefficient_mu 4.714
_exptl_absorpt_correction_T_max 1.00000
_exptl_absorpt_correction_T_min 0.70921
_exptl_absorpt_correction_type multi-scan
_exptl_absorpt_process_details
;
CrysAlisPro, Agilent Technologies,
Version 1.171.37.31 (release 14-01-2014 CrysAlis171 .NET)
(compiled Jan 14 2014,18:38:05)
Empirical absorption correction using spherical harmonics,
 implemented in SCALE3 ABSPACK scaling algorithm.
;
_exptl_crystal_colour black
_exptl_crystal_colour_primary black
_exptl_crystal_density_diffrn 1.832
_exptl_crystal_description plate
_exptl_crystal_F_000 1752
_exptl_crystal_preparation 'Magnetic properties'
_exptl_crystal_size_max 0.098
_exptl_crystal_size_mid 0.049
_exptl_crystal_size_min 0.012
_refine_diff_density_max 0.373
_refine_diff_density_min -0.343
_refine_diff_density_rms 0.078
_refine_ls_abs_structure_details
;
 Refined as an inversion twin.
;
_refine_ls_abs_structure_Flack -0.019(9)
_refine_ls_extinction_method none
_refine_ls_goodness_of_fit_ref 1.043
_refine_ls_hydrogen_treatment mixed
_refine_ls_matrix_type full
_refine_ls_number_parameters 374
_refine_ls_number_reflns 7728
_refine_ls_number_restraints 4
_refine_ls_restrained_S_all 1.042
_refine_ls_R_factor_all 0.0378
_refine_ls_R_factor_gt 0.0288
_refine_ls_shift/su_max 0.001
_refine_ls_shift/su_mean 0.000
_refine_ls_structure_factor_coef Fsqd
_refine_ls_weighting_details 'w=1/[\s^2^(Fo^2^)+(0.0198P)^2^] where P=(Fo^2^+2Fc^2^)/3'
_refine_ls_weighting_scheme calc
_refine_ls_wR_factor_gt 0.0484
_refine_ls_wR_factor_ref 0.0510
_reflns_Friedel_coverage 0.897
_reflns_Friedel_fraction_full 0.997
_reflns_Friedel_fraction_max 0.819
_reflns_number_gt 6888
_reflns_number_total 7728
_reflns_threshold_expression 'I > 2\s(I)'
_cod_data_source_file d2dt03203a2.cif
_cod_data_source_block exp_3321
_cod_database_code 7712072
_shelx_shelxl_version_number 2018/3
_shelx_space_group_comment
;
The symmetry employed for this shelxl refinement is uniquely defined
by the following loop, which should always be used as a source of
symmetry information in preference to the above space-group names.
They are only intended as comments.
;
_shelx_estimated_absorpt_t_max 0.946
_shelx_estimated_absorpt_t_min 0.655
_olex2_refinement_description
;
1. Twinned data refinement
 Scales: 1.019(9)
 -0.019(9)
2. Fixed Uiso
 At 1.2 times of:
  All C(H) groups
 At 1.5 times of:
  All C(H,H,H) groups
3. Others
 1*[Sof(Br2)]+1*[Sof(Br1)]+1*[Sof(Br4)]+1*[Sof(Br3)]=2 with esd of 0
 1*[Sof(Cl2)]+1*[Sof(Cl1)]+1*[Sof(Cl4)]+1*[Sof(Cl3)]=2 with esd of 0
4.a Secondary CH2 refined with riding coordinates:
 C7(H7A,H7B), C18(H18A,H18B)
4.b Aromatic/amide H refined with riding coordinates:
 C2(H2), C3(H3), C4(H4), C5(H5), C6(H6), C12(H12), C13(H13), C14(H14),
 C15(H15), C16(H16)
4.c Idealised Me refined as rotating group:
 C8(H8A,H8B,H8C), C9(H9A,H9B,H9C), C10(H10A,H10B,H10C), C19(H19A,H19B,H19C),
 C20(H20A,H20B,H20C), C21(H21A,H21B,H21C)
;
_olex2_submission_special_instructions 'No special instructions were received'

loop_
_space_group_symop_operation_xyz
'x, y, z'
'x, -y, z+1/2'
'x+1/2, y+1/2, z'
'x+1/2, -y+1/2, z+1/2'

loop_
_atom_site_label
_atom_site_type_symbol
_atom_site_fract_x
_atom_site_fract_y
_atom_site_fract_z
_atom_site_U_iso_or_equiv
_atom_site_adp_type
_atom_site_occupancy
_atom_site_site_symmetry_order
_atom_site_calc_flag
_atom_site_refinement_flags_posn
_atom_site_refinement_flags_adp
_atom_site_refinement_flags_occupancy
_atom_site_disorder_assembly
_atom_site_disorder_group
Br1 Br 0.7913(4) 0.7991(4) 0.2785(3) 0.0383(8) Uani 0.538(2) 1 d . . P . .
Br2 Br 0.4512(2) 0.5699(2) 0.43951(11) 0.0317(6) Uani 0.724(2) 1 d . . P . .
Br3 Br 0.6477(7) 0.9701(5) 0.6037(5) 0.0342(10) Uani 0.424(2) 1 d . . P . .
Br4 Br 0.9224(8) 0.6252(5) 0.6323(6) 0.0343(14) Uani 0.313(2) 1 d . . P . .
Fe1 Fe 0.74302(6) 0.76600(4) 0.40267(4) 0.02390(14) Uani 1 1 d . . . . .
Fe2 Fe 0.59057(6) 0.67012(4) 0.47355(4) 0.02329(14) Uani 1 1 d . . . . .
Fe3 Fe 0.66564(6) 0.83467(4) 0.53443(4) 0.02311(14) Uani 1 1 d . . . . .
Fe4 Fe 0.79127(6) 0.68439(4) 0.54538(4) 0.02343(14) Uani 1 1 d . . . . .
Cl1 Cl 0.7967(12) 0.7912(12) 0.2858(9) 0.050(3) Uani 0.466(4) 1 d . . P . .
Cl2 Cl 0.4468(16) 0.5754(16) 0.4401(11) 0.052(6) Uani 0.290(4) 1 d . . P . .
Cl3 Cl 0.6384(13) 0.9593(10) 0.6037(9) 0.037(2) Uani 0.558(4) 1 d . . P . .
Cl4 Cl 0.9190(9) 0.6262(7) 0.6240(7) 0.043(2) Uani 0.686(4) 1 d . . P . .
S1 S 0.74445(9) 0.61261(8) 0.43234(7) 0.0291(3) Uani 1 1 d . . . . .
S2 S 0.57403(9) 0.81330(8) 0.41833(7) 0.0264(2) Uani 1 1 d . . . . .
S3 S 0.63412(9) 0.70150(8) 0.60050(7) 0.0255(2) Uani 1 1 d . . . . .
S4 S 0.83774(9) 0.82750(7) 0.50472(7) 0.0246(2) Uani 1 1 d . . . . .
N1 N 0.5374(3) 0.4402(3) 0.6956(2) 0.0297(9) Uani 1 1 d . . . . .
C1 C 0.6633(4) 0.3728(3) 0.6031(2) 0.0278(10) Uani 1 1 d . . . . .
C2 C 0.6498(4) 0.2807(3) 0.5865(2) 0.0321(11) Uani 1 1 d . . . . .
H2 H 0.581409 0.254917 0.583566 0.035(13) Uiso 1 1 calc R . . . .
C3 C 0.7348(4) 0.2261(4) 0.5743(3) 0.0418(13) Uani 1 1 d . . . . .
H3 H 0.725422 0.162587 0.564209 0.042(15) Uiso 1 1 calc R . . . .
C4 C 0.8334(5) 0.2644(5) 0.5769(3) 0.0520(16) Uani 1 1 d . . . . .
H4 H 0.891732 0.227036 0.567536 0.060(18) Uiso 1 1 calc R . . . .
C5 C 0.8487(4) 0.3552(5) 0.5927(3) 0.0499(15) Uani 1 1 d . . . . .
H5 H 0.917132 0.380845 0.594657 0.060 Uiso 1 1 calc R U . . .
C6 C 0.7634(4) 0.4093(4) 0.6058(3) 0.0391(13) Uani 1 1 d . . . . .
H6 H 0.773579 0.472475 0.616802 0.047 Uiso 1 1 calc R U . . .
C7 C 0.5710(4) 0.4339(3) 0.6125(2) 0.0306(11) Uani 1 1 d . . . . .
H7A H 0.510755 0.411432 0.577693 0.048(15) Uiso 1 1 calc R . . . .
H7B H 0.588148 0.496132 0.594814 0.047(15) Uiso 1 1 calc R . . . .
C8 C 0.6231(4) 0.4787(4) 0.7499(3) 0.0402(13) Uani 1 1 d . . . . .
H8A H 0.645465 0.537685 0.729822 0.050(16) Uiso 1 1 calc R . . . .
H8B H 0.682719 0.436349 0.754034 0.046(15) Uiso 1 1 calc R . . . .
H8C H 0.597664 0.487485 0.801582 0.045(15) Uiso 1 1 calc R . . . .
C9 C 0.4448(5) 0.5037(5) 0.6940(4) 0.0541(15) Uani 1 1 d . . . . .
H9A H 0.387475 0.479253 0.658582 0.08(2) Uiso 1 1 calc R . . . .
H9B H 0.465106 0.564111 0.675594 0.07(2) Uiso 1 1 calc R . . . .
H9C H 0.421616 0.509190 0.746668 0.08(2) Uiso 1 1 calc R . . . .
C10 C 0.5072(4) 0.3484(3) 0.7245(3) 0.0393(12) Uani 1 1 d . . . . .
H10A H 0.449926 0.323326 0.689380 0.059 Uiso 1 1 calc R U . . .
H10B H 0.484165 0.354412 0.777154 0.059 Uiso 1 1 calc R U . . .
H10C H 0.567853 0.307280 0.725763 0.059 Uiso 1 1 calc R U . . .
N2 N 0.5632(3) 0.0838(2) 0.3297(2) 0.0262(8) Uani 1 1 d . . . . .
C12 C 0.7365(3) 0.2482(3) 0.2942(3) 0.0277(10) Uani 1 1 d . . . . .
H12 H 0.757548 0.206110 0.256405 0.033 Uiso 1 1 calc R U . . .
C13 C 0.8076(4) 0.3116(3) 0.3260(3) 0.0341(11) Uani 1 1 d . . . . .
H13 H 0.877153 0.313010 0.310523 0.041 Uiso 1 1 calc R U . . .
C14 C 0.7767(4) 0.3731(3) 0.3806(3) 0.0347(12) Uani 1 1 d . . . . .
H14 H 0.825775 0.415701 0.404116 0.042 Uiso 1 1 calc R U . . .
C15 C 0.6754(4) 0.3728(3) 0.4009(3) 0.0322(11) Uani 1 1 d . . . . .
H15 H 0.653946 0.416876 0.436930 0.039 Uiso 1 1 calc R U . . .
C16 C 0.6041(4) 0.3088(3) 0.3694(2) 0.0272(10) Uani 1 1 d . . . . .
H16 H 0.534184 0.308576 0.384167 0.033 Uiso 1 1 calc R U . . .
C17 C 0.6352(3) 0.2448(3) 0.3162(2) 0.0230(9) Uani 1 1 d . . . . .
C18 C 0.5597(4) 0.1725(3) 0.2827(3) 0.0256(10) Uani 1 1 d . . . . .
H18A H 0.576015 0.158582 0.228699 0.018(11) Uiso 1 1 calc R . . . .
H18B H 0.487570 0.197519 0.280146 0.026(12) Uiso 1 1 calc R . . . .
C19 C 0.6690(4) 0.0393(3) 0.3297(3) 0.0402(13) Uani 1 1 d . . . . .
H19A H 0.684630 0.027571 0.275715 0.060 Uiso 1 1 calc R U . . .
H19B H 0.668709 -0.018697 0.358281 0.060 Uiso 1 1 calc R U . . .
H19C H 0.722550 0.079881 0.354935 0.060 Uiso 1 1 calc R U . . .
C20 C 0.4822(4) 0.0216(4) 0.2892(3) 0.0444(14) Uani 1 1 d . . . . .
H20A H 0.499264 0.010955 0.235432 0.041(14) Uiso 1 1 calc R . . . .
H20B H 0.412873 0.050257 0.288704 0.067(19) Uiso 1 1 calc R . . . .
H20C H 0.481730 -0.036813 0.317105 0.044(15) Uiso 1 1 calc R . . . .
C21 C 0.5387(4) 0.0993(4) 0.4113(3) 0.0391(12) Uani 1 1 d . . . . .
H21A H 0.593837 0.137019 0.438326 0.059 Uiso 1 1 calc R U . . .
H21B H 0.534993 0.040401 0.438124 0.059 Uiso 1 1 calc R U . . .
H21C H 0.471127 0.130850 0.411533 0.059 Uiso 1 1 calc R U . . .

loop_
_atom_site_aniso_label
_atom_site_aniso_U_11
_atom_site_aniso_U_22
_atom_site_aniso_U_33
_atom_site_aniso_U_23
_atom_site_aniso_U_13
_atom_site_aniso_U_12
Br1 0.0418(16) 0.0532(13) 0.0208(11) 0.0037(10) 0.0071(8) 0.0003(11)
Br2 0.0288(12) 0.0341(11) 0.0312(9) 0.0021(8) -0.0041(7) -0.0122(9)
Br3 0.0462(19) 0.0190(15) 0.0388(16) -0.0077(11) 0.0109(13) -0.0019(13)
Br4 0.035(3) 0.019(2) 0.045(2) 0.0096(17) -0.0185(17) -0.0022(18)
Fe1 0.0229(3) 0.0261(4) 0.0225(3) -0.0014(3) 0.0007(2) -0.0019(3)
Fe2 0.0218(3) 0.0222(3) 0.0253(3) 0.0004(3) -0.0016(3) -0.0036(3)
Fe3 0.0250(3) 0.0193(3) 0.0249(3) -0.0013(3) 0.0015(3) -0.0003(3)
Fe4 0.0217(3) 0.0195(3) 0.0280(3) 0.0008(3) -0.0040(3) -0.0010(3)
Cl1 0.032(3) 0.095(8) 0.026(4) 0.011(3) 0.011(3) 0.013(3)
Cl2 0.023(7) 0.042(9) 0.086(11) -0.002(7) -0.014(6) -0.011(6)
Cl3 0.048(3) 0.023(4) 0.042(3) -0.008(2) 0.022(3) -0.005(2)
Cl4 0.027(3) 0.040(4) 0.057(4) 0.021(2) -0.020(2) -0.005(2)
S1 0.0270(6) 0.0227(6) 0.0371(6) -0.0092(5) 0.0005(5) -0.0007(5)
S2 0.0220(6) 0.0272(6) 0.0291(6) 0.0059(5) -0.0031(4) 0.0004(5)
S3 0.0282(6) 0.0250(6) 0.0231(5) 0.0021(5) 0.0013(4) -0.0028(5)
S4 0.0222(5) 0.0226(6) 0.0284(5) -0.0004(5) -0.0018(4) -0.0057(5)
N1 0.034(2) 0.025(2) 0.029(2) -0.0046(17) -0.0039(17) -0.0016(17)
C1 0.032(2) 0.034(3) 0.017(2) 0.003(2) -0.0001(18) -0.008(2)
C2 0.036(3) 0.037(3) 0.024(2) 0.002(2) 0.004(2) -0.010(2)
C3 0.054(4) 0.043(3) 0.029(3) -0.001(2) 0.008(2) 0.002(3)
C4 0.045(3) 0.077(5) 0.034(3) 0.004(3) 0.007(3) 0.015(3)
C5 0.029(3) 0.084(5) 0.037(3) 0.001(3) 0.003(2) -0.015(3)
C6 0.040(3) 0.049(3) 0.029(2) 0.004(2) 0.001(2) -0.019(3)
C7 0.036(3) 0.031(3) 0.023(2) 0.006(2) -0.008(2) -0.006(2)
C8 0.049(3) 0.039(3) 0.030(3) -0.005(2) -0.008(2) -0.008(3)
C9 0.049(4) 0.054(4) 0.059(4) 0.001(3) 0.004(3) 0.017(3)
C10 0.053(3) 0.031(3) 0.036(3) -0.001(2) 0.013(2) -0.012(2)
N2 0.0226(19) 0.024(2) 0.032(2) 0.0025(17) 0.0003(15) -0.0058(16)
C12 0.031(3) 0.024(2) 0.028(2) 0.002(2) 0.004(2) 0.001(2)
C13 0.027(3) 0.030(3) 0.044(3) 0.004(2) -0.001(2) -0.006(2)
C14 0.046(3) 0.026(3) 0.030(3) 0.004(2) -0.010(2) -0.009(2)
C15 0.052(3) 0.020(2) 0.025(2) -0.0002(19) 0.002(2) -0.002(2)
C16 0.037(3) 0.020(2) 0.025(2) 0.0012(19) 0.007(2) 0.002(2)
C17 0.026(2) 0.022(2) 0.020(2) 0.0051(18) -0.0039(17) 0.0016(18)
C18 0.023(2) 0.025(2) 0.028(2) 0.002(2) -0.0024(18) -0.0004(19)
C19 0.032(3) 0.027(3) 0.062(3) 0.013(3) 0.003(2) 0.004(2)
C20 0.044(3) 0.036(3) 0.050(3) -0.001(3) -0.009(2) -0.019(3)
C21 0.046(3) 0.039(3) 0.033(3) 0.010(2) 0.008(2) -0.005(3)

loop_
_atom_type_symbol
_atom_type_description
_atom_type_scat_dispersion_real
_atom_type_scat_dispersion_imag
_atom_type_scat_source
C C 0.0033 0.0016 'International Tables Vol C Tables 4.2.6.8 and 6.1.1.4'
H H 0.0000 0.0000 'International Tables Vol C Tables 4.2.6.8 and 6.1.1.4'
Br Br -0.2901 2.4595 'International Tables Vol C Tables 4.2.6.8 and 6.1.1.4'
Cl Cl 0.1484 0.1585 'International Tables Vol C Tables 4.2.6.8 and 6.1.1.4'
Fe Fe 0.3463 0.8444 'International Tables Vol C Tables 4.2.6.8 and 6.1.1.4'
N N 0.0061 0.0033 'International Tables Vol C Tables 4.2.6.8 and 6.1.1.4'
S S 0.1246 0.1234 'International Tables Vol C Tables 4.2.6.8 and 6.1.1.4'

loop_
_geom_angle_atom_site_label_1
_geom_angle_atom_site_label_2
_geom_angle_atom_site_label_3
_geom_angle
_geom_angle_site_symmetry_1
_geom_angle_site_symmetry_3
_geom_angle_publ_flag
Br1 Fe1 Fe2 139.68(12) . . ?
Br1 Fe1 Fe3 145.74(14) . . ?
Br1 Fe1 Fe4 148.54(15) . . ?
Fe3 Fe1 Fe2 60.25(2) . . ?
Fe3 Fe1 Fe4 59.41(2) . . ?
Fe4 Fe1 Fe2 60.05(2) . . ?
Cl1 Fe1 Br1 3.5(6) . . ?
Cl1 Fe1 Fe2 140.4(4) . . ?
Cl1 Fe1 Fe3 148.6(4) . . ?
Cl1 Fe1 Fe4 145.1(4) . . ?
Cl1 Fe1 S1 111.6(4) . . ?
Cl1 Fe1 S2 115.0(4) . . ?
Cl1 Fe1 S4 117.2(4) . . ?
S1 Fe1 Br1 114.17(13) . . ?
S1 Fe1 Fe2 53.20(3) . . ?
S1 Fe1 Fe3 99.83(4) . . ?
S1 Fe1 Fe4 51.84(3) . . ?
S1 Fe1 S2 104.85(5) . . ?
S2 Fe1 Br1 111.68(15) . . ?
S2 Fe1 Fe2 52.99(3) . . ?
S2 Fe1 Fe3 52.08(3) . . ?
S2 Fe1 Fe4 99.65(4) . . ?
S4 Fe1 Br1 117.95(12) . . ?
S4 Fe1 Fe2 102.35(4) . . ?
S4 Fe1 Fe3 54.08(3) . . ?
S4 Fe1 Fe4 53.76(3) . . ?
S4 Fe1 S1 102.99(5) . . ?
S4 Fe1 S2 103.82(5) . . ?
Br2 Fe2 Fe1 139.17(6) . . ?
Br2 Fe2 Fe3 150.65(9) . . ?
Br2 Fe2 Fe4 144.88(9) . . ?
Fe3 Fe2 Fe1 59.35(2) . . ?
Fe4 Fe2 Fe1 59.67(2) . . ?
Fe4 Fe2 Fe3 58.99(2) . . ?
Cl2 Fe2 Br2 2.4(7) . . ?
Cl2 Fe2 Fe1 139.6(5) . . ?
Cl2 Fe2 Fe3 148.3(6) . . ?
Cl2 Fe2 Fe4 146.9(6) . . ?
S1 Fe2 Br2 110.28(9) . . ?
S1 Fe2 Fe1 52.97(3) . . ?
S1 Fe2 Fe3 98.94(4) . . ?
S1 Fe2 Fe4 51.63(3) . . ?
S1 Fe2 Cl2 112.5(6) . . ?
S2 Fe2 Br2 115.12(9) . . ?
S2 Fe2 Fe1 53.20(3) . . ?
S2 Fe2 Fe3 51.74(3) . . ?
S2 Fe2 Fe4 99.51(4) . . ?
S2 Fe2 Cl2 113.3(5) . . ?
S2 Fe2 S1 104.84(5) . . ?
S3 Fe2 Br2 119.31(6) . . ?
S3 Fe2 Fe1 101.40(4) . . ?
S3 Fe2 Fe3 53.59(3) . . ?
S3 Fe2 Fe4 53.66(3) . . ?
S3 Fe2 Cl2 119.0(5) . . ?
S3 Fe2 S1 102.96(5) . . ?
S3 Fe2 S2 102.75(5) . . ?
Br3 Fe3 Fe1 142.3(2) . . ?
Br3 Fe3 Fe2 152.5(2) . . ?
Br3 Fe3 Fe4 137.2(2) . . ?
Fe1 Fe3 Fe2 60.39(2) . . ?
Fe4 Fe3 Fe1 60.52(2) . . ?
Fe4 Fe3 Fe2 60.46(2) . . ?
Cl3 Fe3 Br3 4.1(6) . . ?
Cl3 Fe3 Fe1 146.0(4) . . ?
Cl3 Fe3 Fe2 148.5(4) . . ?
Cl3 Fe3 Fe4 138.1(4) . . ?
Cl3 Fe3 S2 119.8(4) . . ?
Cl3 Fe3 S3 112.7(4) . . ?
Cl3 Fe3 S4 110.6(4) . . ?
S2 Fe3 Br3 120.3(2) . . ?
S2 Fe3 Fe1 54.05(3) . . ?
S2 Fe3 Fe2 53.47(3) . . ?
S2 Fe3 Fe4 102.10(4) . . ?
S2 Fe3 S3 102.70(5) . . ?
S2 Fe3 S4 103.46(5) . . ?
S3 Fe3 Br3 115.9(2) . . ?
S3 Fe3 Fe1 100.85(4) . . ?
S3 Fe3 Fe2 51.81(3) . . ?
S3 Fe3 Fe4 53.91(3) . . ?
S4 Fe3 Br3 106.8(2) . . ?
S4 Fe3 Fe1 51.73(3) . . ?
S4 Fe3 Fe2 100.62(4) . . ?
S4 Fe3 Fe4 53.73(3) . . ?
S4 Fe3 S3 106.31(4) . . ?
Br4 Fe4 Fe1 146.3(3) . . ?
Br4 Fe4 Fe2 148.7(2) . . ?
Br4 Fe4 Fe3 137.5(2) . . ?
Fe1 Fe4 Fe2 60.28(2) . . ?
Fe3 Fe4 Fe1 60.07(2) . . ?
Fe3 Fe4 Fe2 60.55(2) . . ?
Cl4 Fe4 Br4 2.3(6) . . ?
Cl4 Fe4 Fe1 144.5(3) . . ?
Cl4 Fe4 Fe2 149.2(3) . . ?
Cl4 Fe4 Fe3 139.3(3) . . ?
Cl4 Fe4 S1 118.7(3) . . ?
Cl4 Fe4 S3 114.7(3) . . ?
Cl4 Fe4 S4 109.9(3) . . ?
S1 Fe4 Br4 120.6(2) . . ?
S1 Fe4 Fe1 53.68(4) . . ?
S1 Fe4 Fe2 53.69(3) . . ?
S1 Fe4 Fe3 101.84(4) . . ?
S1 Fe4 S3 103.19(5) . . ?
S1 Fe4 S4 102.66(5) . . ?
S3 Fe4 Br4 112.6(3) . . ?
S3 Fe4 Fe1 100.47(4) . . ?
S3 Fe4 Fe2 51.84(3) . . ?
S3 Fe4 Fe3 53.87(3) . . ?
S4 Fe4 Br4 110.1(2) . . ?
S4 Fe4 Fe1 51.58(3) . . ?
S4 Fe4 Fe2 100.80(4) . . ?
S4 Fe4 Fe3 53.87(3) . . ?
S4 Fe4 S3 106.43(5) . . ?
Fe1 S1 Fe2 73.84(4) . . ?
Fe4 S1 Fe1 74.48(4) . . ?
Fe4 S1 Fe2 74.68(4) . . ?
Fe2 S2 Fe1 73.81(4) . . ?
Fe3 S2 Fe1 73.88(4) . . ?
Fe3 S2 Fe2 74.79(4) . . ?
Fe2 S3 Fe3 74.59(4) . . ?
Fe2 S3 Fe4 74.50(4) . . ?
Fe3 S3 Fe4 72.22(4) . . ?
Fe1 S4 Fe3 74.19(4) . . ?
Fe1 S4 Fe4 74.66(4) . . ?
Fe4 S4 Fe3 72.40(4) . . ?
C8 N1 C7 111.0(4) . . ?
C8 N1 C9 108.4(4) . . ?
C8 N1 C10 109.2(4) . . ?
C9 N1 C7 107.7(4) . . ?
C10 N1 C7 110.9(3) . . ?
C10 N1 C9 109.7(4) . . ?
C2 C1 C6 118.7(5) . . ?
C2 C1 C7 121.1(4) . . ?
C6 C1 C7 120.1(5) . . ?
C1 C2 H2 119.7 . . ?
C3 C2 C1 120.6(5) . . ?
C3 C2 H2 119.7 . . ?
C2 C3 H3 120.3 . . ?
C4 C3 C2 119.4(6) . . ?
C4 C3 H3 120.3 . . ?
C3 C4 H4 119.4 . . ?
C5 C4 C3 121.2(6) . . ?
C5 C4 H4 119.4 . . ?
C4 C5 H5 120.5 . . ?
C4 C5 C6 119.1(5) . . ?
C6 C5 H5 120.5 . . ?
C1 C6 H6 119.5 . . ?
C5 C6 C1 121.1(5) . . ?
C5 C6 H6 119.5 . . ?
N1 C7 H7A 108.5 . . ?
N1 C7 H7B 108.5 . . ?
C1 C7 N1 115.0(4) . . ?
C1 C7 H7A 108.5 . . ?
C1 C7 H7B 108.5 . . ?
H7A C7 H7B 107.5 . . ?
N1 C8 H8A 109.5 . . ?
N1 C8 H8B 109.5 . . ?
N1 C8 H8C 109.5 . . ?
H8A C8 H8B 109.5 . . ?
H8A C8 H8C 109.5 . . ?
H8B C8 H8C 109.5 . . ?
N1 C9 H9A 109.5 . . ?
N1 C9 H9B 109.5 . . ?
N1 C9 H9C 109.5 . . ?
H9A C9 H9B 109.5 . . ?
H9A C9 H9C 109.5 . . ?
H9B C9 H9C 109.5 . . ?
N1 C10 H10A 109.5 . . ?
N1 C10 H10B 109.5 . . ?
N1 C10 H10C 109.5 . . ?
H10A C10 H10B 109.5 . . ?
H10A C10 H10C 109.5 . . ?
H10B C10 H10C 109.5 . . ?
C19 N2 C18 110.7(3) . . ?
C19 N2 C20 108.8(4) . . ?
C20 N2 C18 106.3(3) . . ?
C21 N2 C18 111.9(4) . . ?
C21 N2 C19 109.3(4) . . ?
C21 N2 C20 109.8(4) . . ?
C13 C12 H12 119.4 . . ?
C13 C12 C17 121.2(4) . . ?
C17 C12 H12 119.4 . . ?
C12 C13 H13 120.3 . . ?
C12 C13 C14 119.3(5) . . ?
C14 C13 H13 120.3 . . ?
C13 C14 H14 119.9 . . ?
C15 C14 C13 120.2(4) . . ?
C15 C14 H14 119.9 . . ?
C14 C15 H15 119.7 . . ?
C14 C15 C16 120.6(4) . . ?
C16 C15 H15 119.7 . . ?
C15 C16 H16 120.1 . . ?
C15 C16 C17 119.8(4) . . ?
C17 C16 H16 120.1 . . ?
C12 C17 C16 118.9(4) . . ?
C12 C17 C18 120.3(4) . . ?
C16 C17 C18 120.8(4) . . ?
N2 C18 H18A 108.8 . . ?
N2 C18 H18B 108.8 . . ?
C17 C18 N2 113.8(3) . . ?
C17 C18 H18A 108.8 . . ?
C17 C18 H18B 108.8 . . ?
H18A C18 H18B 107.7 . . ?
N2 C19 H19A 109.5 . . ?
N2 C19 H19B 109.5 . . ?
N2 C19 H19C 109.5 . . ?
H19A C19 H19B 109.5 . . ?
H19A C19 H19C 109.5 . . ?
H19B C19 H19C 109.5 . . ?
N2 C20 H20A 109.5 . . ?
N2 C20 H20B 109.5 . . ?
N2 C20 H20C 109.5 . . ?
H20A C20 H20B 109.5 . . ?
H20A C20 H20C 109.5 . . ?
H20B C20 H20C 109.5 . . ?
N2 C21 H21A 109.5 . . ?
N2 C21 H21B 109.5 . . ?
N2 C21 H21C 109.5 . . ?
H21A C21 H21B 109.5 . . ?
H21A C21 H21C 109.5 . . ?
H21B C21 H21C 109.5 . . ?

loop_
_geom_bond_atom_site_label_1
_geom_bond_atom_site_label_2
_geom_bond_distance
_geom_bond_site_symmetry_2
_geom_bond_publ_flag
Br1 Fe1 2.322(5) . ?
Br2 Fe2 2.342(3) . ?
Br3 Fe3 2.332(8) . ?
Br4 Fe4 2.317(10) . ?
Fe1 Fe2 2.7666(8) . ?
Fe1 Fe3 2.7377(8) . ?
Fe1 Fe4 2.7499(8) . ?
Fe1 Cl1 2.208(15) . ?
Fe1 S1 2.2994(13) . ?
Fe1 S2 2.3069(13) . ?
Fe1 S4 2.2340(12) . ?
Fe2 Fe3 2.7627(8) . ?
Fe2 Fe4 2.7604(8) . ?
Fe2 Cl2 2.334(19) . ?
Fe2 S1 2.3064(12) . ?
Fe2 S2 2.3005(12) . ?
Fe2 S3 2.2524(12) . ?
Fe3 Fe4 2.7191(9) . ?
Fe3 Cl3 2.220(14) . ?
Fe3 S2 2.2480(13) . ?
Fe3 S3 2.3064(12) . ?
Fe3 S4 2.3041(12) . ?
Fe4 Cl4 2.201(11) . ?
Fe4 S1 2.2439(13) . ?
Fe4 S3 2.3074(13) . ?
Fe4 S4 2.2998(12) . ?
N1 C7 1.530(6) . ?
N1 C8 1.489(6) . ?
N1 C9 1.503(6) . ?
N1 C10 1.492(6) . ?
C1 C2 1.384(7) . ?
C1 C6 1.384(6) . ?
C1 C7 1.499(6) . ?
C2 H2 0.9500 . ?
C2 C3 1.380(7) . ?
C3 H3 0.9500 . ?
C3 C4 1.377(8) . ?
C4 H4 0.9500 . ?
C4 C5 1.366(9) . ?
C5 H5 0.9500 . ?
C5 C6 1.381(8) . ?
C6 H6 0.9500 . ?
C7 H7A 0.9900 . ?
C7 H7B 0.9900 . ?
C8 H8A 0.9800 . ?
C8 H8B 0.9800 . ?
C8 H8C 0.9800 . ?
C9 H9A 0.9800 . ?
C9 H9B 0.9800 . ?
C9 H9C 0.9800 . ?
C10 H10A 0.9800 . ?
C10 H10B 0.9800 . ?
C10 H10C 0.9800 . ?
N2 C18 1.527(6) . ?
N2 C19 1.502(6) . ?
N2 C20 1.504(6) . ?
N2 C21 1.479(6) . ?
C12 H12 0.9500 . ?
C12 C13 1.379(6) . ?
C12 C17 1.381(6) . ?
C13 H13 0.9500 . ?
C13 C14 1.381(7) . ?
C14 H14 0.9500 . ?
C14 C15 1.370(7) . ?
C15 H15 0.9500 . ?
C15 C16 1.384(6) . ?
C16 H16 0.9500 . ?
C16 C17 1.390(6) . ?
C17 C18 1.511(6) . ?
C18 H18A 0.9900 . ?
C18 H18B 0.9900 . ?
C19 H19A 0.9800 . ?
C19 H19B 0.9800 . ?
C19 H19C 0.9800 . ?
C20 H20A 0.9800 . ?
C20 H20B 0.9800 . ?
C20 H20C 0.9800 . ?
C21 H21A 0.9800 . ?
C21 H21B 0.9800 . ?
C21 H21C 0.9800 . ?

loop_
_geom_torsion_atom_site_label_1
_geom_torsion_atom_site_label_2
_geom_torsion_atom_site_label_3
_geom_torsion_atom_site_label_4
_geom_torsion
_geom_torsion_site_symmetry_1
_geom_torsion_site_symmetry_2
_geom_torsion_site_symmetry_3
_geom_torsion_site_symmetry_4
_geom_torsion_publ_flag
C1 C2 C3 C4 -1.5(7) . . . . ?
C2 C1 C6 C5 -0.3(7) . . . . ?
C2 C1 C7 N1 89.4(5) . . . . ?
C2 C3 C4 C5 1.2(8) . . . . ?
C3 C4 C5 C6 -0.4(8) . . . . ?
C4 C5 C6 C1 0.0(8) . . . . ?
C6 C1 C2 C3 1.1(7) . . . . ?
C6 C1 C7 N1 -94.8(5) . . . . ?
C7 C1 C2 C3 176.9(4) . . . . ?
C7 C1 C6 C5 -176.2(4) . . . . ?
C8 N1 C7 C1 61.5(5) . . . . ?
C9 N1 C7 C1 180.0(4) . . . . ?
C10 N1 C7 C1 -60.1(5) . . . . ?
C12 C13 C14 C15 -2.1(7) . . . . ?
C12 C17 C18 N2 89.0(5) . . . . ?
C13 C12 C17 C16 2.2(6) . . . . ?
C13 C12 C17 C18 -177.8(4) . . . . ?
C13 C14 C15 C16 2.6(7) . . . . ?
C14 C15 C16 C17 -0.6(7) . . . . ?
C15 C16 C17 C12 -1.8(6) . . . . ?
C15 C16 C17 C18 178.3(4) . . . . ?
C16 C17 C18 N2 -91.0(5) . . . . ?
C17 C12 C13 C14 -0.3(7) . . . . ?
C19 N2 C18 C17 -63.2(5) . . . . ?
C20 N2 C18 C17 178.8(4) . . . . ?
C21 N2 C18 C17 58.9(5) . . . . ?

loop_
_twin_individual_id
_twin_individual_mass_fraction_refined
1 1.019(9)
2 -0.019(9)
